data_1561145
loop_
_publ_author_name
'Duan, Xing'
'Zhou, You'
'Lv, Ran'
'Yu, Ben'
'Chen, Haodong'
'Ji, Zhenguo'
'Cui, Yuanjing'
'Yang, Yu'
'Qian, Guodong'

_publ_section_title
;
 A new metal-organic framework for separation of C2H2/CH4 and CO2/CH4 at
 room temperature
;
_journal_name_full 'Journal of Solid State Chemistry'
_journal_page_first 31
_journal_page_last 33
_journal_paper_doi 10.1016/j.jssc.2018.01.002
_journal_volume 260
_journal_year 2018
_chemical_formula_sum 'C28 H17 Cu2 N O10'
_chemical_formula_weight 654.51
_space_group_IT_number 163
_space_group_name_Hall '-P 3 2c'
_space_group_name_H-M_alt 'P -3 1 c'
_symmetry_cell_setting trigonal
_symmetry_space_group_name_H-M 'P -3 1 c'
_atom_sites_solution_hydrogens geom
_atom_sites_solution_primary direct
_atom_sites_solution_secondary difmap
_cell_angle_alpha 90.00
_cell_angle_beta 90.00
_cell_angle_gamma 120.00
_cell_formula_units_Z 6
_cell_length_a 18.7309(16)
_cell_length_b 18.7309(16)
_cell_length_c 34.235(3)
_cell_measurement_reflns_used 7154
_cell_measurement_temperature 298(2)
_cell_measurement_theta_max 25.767
_cell_measurement_theta_min 2.487
_cell_volume 10402.0(16)
_computing_cell_refinement 'Bruker SMART'
_computing_data_collection 'Bruker SMART'
_computing_data_reduction 'Bruker SAINT'
_computing_molecular_graphics 'Bruker SHELXTL'
_computing_publication_material 'Bruker SHELXTL'
_computing_structure_refinement 'SHELXL-97 (Sheldrick, 1997)'
_computing_structure_solution 'SHELXS-97 (Sheldrick, 1990)'
_diffrn_ambient_temperature 298(2)
_diffrn_measured_fraction_theta_full 0.999
_diffrn_measured_fraction_theta_max 0.999
_diffrn_measurement_device_type 'CCD area detector'
_diffrn_measurement_method 'phi and omega scans'
_diffrn_radiation_monochromator graphite
_diffrn_radiation_source 'fine-focus sealed tube'
_diffrn_radiation_type MoK\a
_diffrn_radiation_wavelength 0.71073
_diffrn_reflns_av_R_equivalents 0.0756
_diffrn_reflns_av_sigmaI/netI 0.0665
_diffrn_reflns_limit_h_max 22
_diffrn_reflns_limit_h_min -22
_diffrn_reflns_limit_k_max 21
_diffrn_reflns_limit_k_min -22
_diffrn_reflns_limit_l_max 40
_diffrn_reflns_limit_l_min -22
_diffrn_reflns_number 53473
_diffrn_reflns_theta_full 25.02
_diffrn_reflns_theta_max 25.02
_diffrn_reflns_theta_min 2.17
_exptl_absorpt_coefficient_mu 0.637
_exptl_absorpt_correction_T_max 0.8995
_exptl_absorpt_correction_T_min 0.8126
_exptl_absorpt_correction_type multi-scan
_exptl_absorpt_process_details sadabs
_exptl_crystal_colour green
_exptl_crystal_density_diffrn 0.627
_exptl_crystal_density_method 'not measured'
_exptl_crystal_description block
_exptl_crystal_F_000 1980
_exptl_crystal_size_max 0.34
_exptl_crystal_size_mid 0.33
_exptl_crystal_size_min 0.17
_refine_diff_density_max 0.342
_refine_diff_density_min -0.371
_refine_diff_density_rms 0.049
_refine_ls_extinction_method none
_refine_ls_goodness_of_fit_ref 1.032
_refine_ls_hydrogen_treatment constr
_refine_ls_matrix_type full
_refine_ls_number_parameters 244
_refine_ls_number_reflns 6149
_refine_ls_number_restraints 0
_refine_ls_restrained_S_all 1.032
_refine_ls_R_factor_all 0.0927
_refine_ls_R_factor_gt 0.0479
_refine_ls_shift/su_max 0.001
_refine_ls_shift/su_mean 0.000
_refine_ls_structure_factor_coef Fsqd
_refine_ls_weighting_details 'calc w=1/[\s^2^(Fo^2^)+(0.0471P)^2^+0.0000P] where P=(Fo^2^+2Fc^2^)/3'
_refine_ls_weighting_scheme calc
_refine_ls_wR_factor_gt 0.1136
_refine_ls_wR_factor_ref 0.1192
_reflns_number_gt 3160
_reflns_number_total 6149
_reflns_threshold_expression >2sigma(I)
_cod_data_source_file JSSC-2018-260-31.cif
_cod_data_source_block 161023b
_cod_depositor_comments
;
The following automatic conversions were performed:

data item '_symmetry_cell_setting' value 'Trigonal' was changed to
'trigonal' in accordance with the built-in table derived from the CIF
Core dictionary named 'cif_core.dic' version 2.4.5 last updated on
2014-11-21.

Automatic conversion script
Id: cif_fix_values 8369 2020-08-20 11:38:08Z andrius 
;
_cod_original_sg_symbol_H-M P-31c
_cod_database_code 1561145

loop_
_symmetry_equiv_pos_as_xyz
'x, y, z'
'-y, x-y, z'
'-x+y, -x, z'
'-y, -x, -z+1/2'
'-x+y, y, -z+1/2'
'x, x-y, -z+1/2'
'-x, -y, -z'
'y, -x+y, -z'
'x-y, x, -z'
'y, x, z-1/2'
'x-y, -y, z-1/2'
'-x, -x+y, z-1/2'

loop_
_atom_site_label
_atom_site_type_symbol
_atom_site_fract_x
_atom_site_fract_y
_atom_site_fract_z
_atom_site_U_iso_or_equiv
_atom_site_adp_type
_atom_site_occupancy
_atom_site_symmetry_multiplicity
_atom_site_calc_flag
_atom_site_refinement_flags
_atom_site_disorder_assembly
_atom_site_disorder_group
Cu1 Cu -0.04737(2) 0.47630(2) 0.468088(10) 0.05706(16) Uani 1 1 d . . .
N1 N 0.1521(4) 0.4155(4) 0.24987(19) 0.092(2) Uani 0.50 1 d P . .
H1A H 0.1484 0.4616 0.2497 0.110 Uiso 0.50 1 d PR . .
O1 O 0.02997(14) 0.44137(15) 0.44983(7) 0.0746(7) Uani 1 1 d . . .
O2 O -0.11034(13) 0.51840(15) 0.49639(7) 0.0738(7) Uani 1 1 d . . .
O3 O 0.03025(14) 0.58894(14) 0.44973(7) 0.0761(7) Uani 1 1 d . . .
O4 O -0.11007(13) 0.37086(13) 0.49646(7) 0.0754(7) Uani 1 1 d . . .
O5 O -0.1184(2) 0.4407(2) 0.41556(9) 0.1503(14) Uani 1 1 d . . .
H5A H -0.0983 0.4812 0.3998 0.226 Uiso 1 1 d R . .
H5B H -0.1168 0.4003 0.4053 0.226 Uiso 1 1 d R . .
C1 C 0.0922(2) 0.4532(2) 0.46947(10) 0.0607(9) Uani 1 1 d . . .
C2 C 0.0922(2) 0.6390(2) 0.46953(10) 0.0641(10) Uani 1 1 d . . .
C3 C 0.1508(2) 0.4315(2) 0.45003(10) 0.0640(9) Uani 1 1 d . . .
C4 C 0.2232(2) 0.4463(2) 0.46881(10) 0.0687(9) Uani 1 1 d . . .
H4 H 0.2333 0.4664 0.4943 0.082 Uiso 1 1 calc R . .
C5 C 0.2805(2) 0.4314(2) 0.44993(9) 0.0618(9) Uani 1 1 d . . .
C6 C 0.2628(2) 0.4000(2) 0.41154(10) 0.0742(11) Uani 1 1 d . . .
H6 H 0.3010 0.3904 0.3987 0.089 Uiso 1 1 calc R . .
C7 C 0.1914(2) 0.3830(2) 0.39236(9) 0.0686(10) Uani 1 1 d . . .
C8 C 0.1370(2) 0.3998(2) 0.41147(10) 0.0737(11) Uani 1 1 d . . .
H8 H 0.0892 0.3900 0.3986 0.088 Uiso 1 1 calc R . .
C9 C 0.182(3) 0.359(3) 0.3496(16) 0.080(15) Uani 0.50 1 d P . .
C10 C 0.1634(6) 0.4001(6) 0.3217(3) 0.088(3) Uani 0.50 1 d P . 1
H10 H 0.1566 0.4443 0.3287 0.105 Uiso 0.50 1 d PR . 1
C11 C 0.1582(19) 0.3753(17) 0.2832(4) 0.092(4) Uani 0.50 1 d P . 1
C12 C 0.170(3) 0.312(3) 0.2714(14) 0.090(10) Uani 0.50 1 d P . 1
C13 C 0.1894(6) 0.2720(6) 0.2994(3) 0.105(3) Uani 0.50 1 d P . 1
H13 H 0.2026 0.2329 0.2908 0.126 Uiso 0.50 1 d PR . 1
C14 C 0.1956(6) 0.2961(6) 0.3378(3) 0.099(3) Uani 0.50 1 d P . 1
H14 H 0.2106 0.2690 0.3560 0.119 Uiso 0.50 1 d PR . 1
C15 C 0.180(3) 0.356(3) 0.1499(16) 0.085(15) Uani 0.50 1 d P . 1
C18 C 0.176(2) 0.317(3) 0.2283(14) 0.099(11) Uani 0.50 1 d P . 1
C16 C 0.1631(6) 0.3998(6) 0.1780(3) 0.090(3) Uani 0.50 1 d P . 1
H16A H 0.1526 0.4431 0.1706 0.108 Uiso 0.50 1 d PR . 1
C17 C 0.1619(19) 0.3778(16) 0.2168(3) 0.089(4) Uani 0.50 1 d P . 1
C19 C 0.1926(6) 0.2742(6) 0.2002(2) 0.108(3) Uani 0.50 1 d P . 1
H19A H 0.2025 0.2305 0.2077 0.130 Uiso 0.50 1 d PR . 1
C20 C 0.1947(6) 0.2954(6) 0.1616(2) 0.104(3) Uani 0.50 1 d P . 1
H20A H 0.2071 0.2667 0.1419 0.125 Uiso 0.50 1 d PR . 1

loop_
_atom_site_aniso_label
_atom_site_aniso_U_11
_atom_site_aniso_U_22
_atom_site_aniso_U_33
_atom_site_aniso_U_23
_atom_site_aniso_U_13
_atom_site_aniso_U_12
Cu1 0.0406(2) 0.0773(3) 0.0410(2) -0.00030(19) -0.00044(19) 0.0203(2)
N1 0.140(6) 0.128(6) 0.053(4) 0.002(4) 0.003(4) 0.101(5)
O1 0.0585(16) 0.1057(19) 0.0599(16) -0.0099(13) -0.0035(12) 0.0413(14)
O2 0.0572(15) 0.107(2) 0.0569(15) -0.0040(14) 0.0012(12) 0.0410(14)
O3 0.0617(16) 0.0824(18) 0.0613(16) 0.0070(13) -0.0018(13) 0.0189(14)
O4 0.0628(16) 0.0792(17) 0.0566(15) 0.0055(13) 0.0021(12) 0.0148(13)
O5 0.174(3) 0.151(3) 0.128(3) -0.046(2) -0.095(2) 0.083(3)
C1 0.048(2) 0.084(3) 0.045(2) 0.0091(18) 0.0058(18) 0.029(2)
C2 0.045(2) 0.084(3) 0.045(2) -0.002(2) 0.0061(18) 0.020(2)
C3 0.057(2) 0.087(3) 0.053(2) 0.0048(19) 0.0010(18) 0.040(2)
C4 0.071(3) 0.091(3) 0.0479(19) 0.001(2) 0.0003(18) 0.044(2)
C5 0.065(2) 0.085(3) 0.052(2) 0.0055(18) 0.0051(18) 0.050(2)
C6 0.085(3) 0.110(3) 0.051(2) 0.003(2) 0.005(2) 0.065(2)
C7 0.071(3) 0.111(3) 0.046(2) -0.002(2) -0.002(2) 0.062(2)
C8 0.066(2) 0.112(3) 0.049(2) 0.002(2) -0.0036(18) 0.049(2)
C9 0.11(3) 0.11(3) 0.05(3) -0.01(2) -0.003(18) 0.09(2)
C10 0.119(9) 0.124(8) 0.051(6) -0.005(5) -0.007(5) 0.084(7)
C11 0.120(16) 0.134(12) 0.048(7) 0.002(8) -0.002(8) 0.084(12)
C12 0.13(3) 0.12(2) 0.056(11) 0.005(10) 0.001(18) 0.09(3)
C13 0.152(9) 0.128(8) 0.057(6) -0.010(5) -0.003(5) 0.086(7)
C14 0.132(9) 0.137(9) 0.055(6) -0.003(6) -0.012(5) 0.087(8)
C15 0.12(3) 0.12(3) 0.05(3) 0.007(19) 0.003(17) 0.09(2)
C18 0.13(3) 0.13(3) 0.060(13) 0.001(15) 0.01(2) 0.08(4)
C16 0.129(9) 0.128(8) 0.049(6) 0.008(5) 0.007(5) 0.091(7)
C17 0.128(13) 0.137(13) 0.048(6) -0.003(7) -0.001(7) 0.101(11)
C19 0.165(9) 0.125(8) 0.055(6) 0.005(5) 0.000(6) 0.088(7)
C20 0.153(10) 0.141(9) 0.051(6) -0.004(5) 0.004(5) 0.096(8)

loop_
_atom_type_symbol
_atom_type_description
_atom_type_scat_dispersion_real
_atom_type_scat_dispersion_imag
_atom_type_scat_source
C C 0.0033 0.0016 'International Tables Vol C Tables 4.2.6.8 and 6.1.1.4'
H H 0.0000 0.0000 'International Tables Vol C Tables 4.2.6.8 and 6.1.1.4'
N N 0.0061 0.0033 'International Tables Vol C Tables 4.2.6.8 and 6.1.1.4'
O O 0.0106 0.0060 'International Tables Vol C Tables 4.2.6.8 and 6.1.1.4'
Cu Cu 0.3201 1.2651 'International Tables Vol C Tables 4.2.6.8 and 6.1.1.4'

loop_
_geom_angle_atom_site_label_1
_geom_angle_atom_site_label_2
_geom_angle_atom_site_label_3
_geom_angle
_geom_angle_site_symmetry_1
_geom_angle_site_symmetry_3
O1 Cu1 O2 167.88(9) . .
O1 Cu1 O3 89.02(10) . .
O2 Cu1 O3 89.84(10) . .
O1 Cu1 O4 89.55(10) . .
O2 Cu1 O4 89.01(9) . .
O3 Cu1 O4 167.80(9) . .
O1 Cu1 O5 94.37(12) . .
O2 Cu1 O5 97.74(12) . .
O3 Cu1 O5 94.38(12) . .
O4 Cu1 O5 97.81(12) . .
O1 Cu1 Cu1 83.86(7) . 7_566
O2 Cu1 Cu1 84.03(7) . 7_566
O3 Cu1 Cu1 83.88(7) . 7_566
O4 Cu1 Cu1 83.92(7) . 7_566
O5 Cu1 Cu1 177.53(10) . 7_566
C17 N1 C11 108.7(7) . .
C17 N1 C18 78.8(13) . 5
C11 N1 C18 32.8(17) . 5
C17 N1 H1A 124.9 . .
C11 N1 H1A 126.0 . .
C18 N1 H1A 155.4 5 .
C1 O1 Cu1 122.7(2) . .
C1 O2 Cu1 122.5(2) 7_566 .
C2 O3 Cu1 122.3(2) . .
C2 O4 Cu1 122.4(2) 7_566 .
Cu1 O5 H5A 109.2 . .
Cu1 O5 H5B 109.4 . .
H5A O5 H5B 109.5 . .
O2 C1 O1 126.7(3) 7_566 .
O2 C1 C3 116.5(3) 7_566 .
O1 C1 C3 116.8(3) . .
O4 C2 O3 127.2(3) 7_566 .
O4 C2 C5 116.5(3) 7_566 3_565
O3 C2 C5 116.3(3) . 3_565
C4 C3 C8 117.9(3) . .
C4 C3 C1 120.7(3) . .
C8 C3 C1 121.4(3) . .
C5 C4 C3 120.9(3) . .
C5 C4 H4 119.5 . .
C3 C4 H4 119.5 . .
C4 C5 C6 118.2(3) . .
C4 C5 C2 120.3(3) . 2_665
C6 C5 C2 121.4(3) . 2_665
C7 C6 C5 122.6(3) . .
C7 C6 H6 118.7 . .
C5 C6 H6 118.7 . .
C8 C7 C6 117.8(3) . .
C8 C7 C15 119.7(16) . 5
C6 C7 C15 122.2(16) . 5
C8 C7 C9 122.6(15) . .
C6 C7 C9 118.9(16) . .
C15 C7 C9 4(4) 5 .
C7 C8 C3 122.6(3) . .
C7 C8 H8 118.7 . .
C3 C8 H8 118.7 . .
C15 C9 C16 144(10) 5 5
C15 C9 C10 86(10) 5 .
C16 C9 C10 62(2) 5 .
C15 C9 C14 101(10) 5 .
C16 C9 C14 82(3) 5 .
C10 C9 C14 119(4) . .
C15 C9 C20 31(10) 5 5
C16 C9 C20 119(4) 5 5
C10 C9 C20 79(3) . 5
C14 C9 C20 77(2) . 5
C15 C9 C7 85(10) 5 .
C16 C9 C7 126(4) 5 .
C10 C9 C7 122(3) . .
C14 C9 C7 119(3) . .
C20 C9 C7 115(3) 5 .
C15 C10 C9 4(4) 5 .
C15 C10 C16 61(2) 5 5
C9 C10 C16 57.2(19) . 5
C15 C10 C11 119(2) 5 .
C9 C10 C11 118(2) . .
C16 C10 C11 84.8(12) 5 .
C15 C10 C20 49(2) 5 5
C9 C10 C20 52(2) . 5
C16 C10 C20 95.9(8) 5 5
C11 C10 C20 92.2(12) . 5
C15 C10 C17 96(2) 5 5
C9 C10 C17 93(2) . 5
C16 C10 C17 49.3(6) 5 5
C11 C10 C17 35.5(9) . 5
C20 C10 C17 96.5(9) 5 5
C15 C10 H10 119.6 5 .
C9 C10 H10 120.3 . .
C16 C10 H10 125.7 5 .
C11 C10 H10 121.7 . .
C20 C10 H10 125.6 5 .
C17 C10 H10 136.3 5 .
C18 C11 C17 80(3) 5 5
C18 C11 C12 25(4) 5 .
C17 C11 C12 55.6(15) 5 .
C18 C11 C10 130(3) 5 .
C17 C11 C10 95(2) 5 .
C12 C11 C10 123.6(19) . .
C18 C11 N1 101(3) 5 .
C17 C11 N1 109(2) 5 .
C12 C11 N1 109(2) . .
C10 C11 N1 127.2(15) . .
C18 C11 C19 50(2) 5 5
C17 C11 C19 108(2) 5 5
C12 C11 C19 65(3) . 5
C10 C11 C19 86.4(10) . 5
N1 C11 C19 126(2) . 5
C18 C11 C16 109(3) 5 5
C17 C11 C16 47.6(17) 5 5
C12 C11 C16 88.5(19) . 5
C10 C11 C16 47.3(8) . 5
N1 C11 C16 136(2) . 5
C19 C11 C16 98.6(8) 5 5
C18 C12 C17 94(10) 5 5
C18 C12 C13 126(9) 5 .
C17 C12 C13 95(3) 5 .
C18 C12 C11 46(10) 5 .
C17 C12 C11 48(2) 5 .
C13 C12 C11 118(4) . .
C18 C12 C18 93(8) 5 .
C17 C12 C18 106(5) 5 .
C13 C12 C18 135(4) . .
C11 C12 C18 106(4) . .
C18 C12 C12 71(8) 5 5
C17 C12 C12 113(2) 5 5
C13 C12 C12 148(3) . 5
C11 C12 C12 94(2) . 5
C18 C12 C12 23.0(17) . 5
C18 C12 C19 45(7) 5 5
C17 C12 C19 106(3) 5 5
C13 C12 C19 81(2) . 5
C11 C12 C19 69(2) . 5
C18 C12 C19 128(4) . 5
C12 C12 C19 105(2) 5 5
C12 C13 C14 120(2) . .
C12 C13 C18 16(2) . 5
C14 C13 C18 109.4(18) . 5
C12 C13 C17 39(2) . 5
C14 C13 C17 90.1(8) . 5
C18 C13 C17 44(2) 5 5
C12 C13 C19 57.4(15) . 5
C14 C13 C19 84.9(6) . 5
C18 C13 C19 41.5(13) 5 5
C17 C13 C19 73.9(7) 5 5
C12 C13 H13 116.9 . .
C14 C13 H13 123.1 . .
C18 C13 H13 126.9 5 .
C17 C13 H13 134.9 5 .
C19 C13 H13 132.4 5 .
C13 C14 C9 122(2) . .
C13 C14 C15 122(3) . 5
C9 C14 C15 4(4) . 5
C13 C14 C20 95.0(7) . 5
C9 C14 C20 52.7(19) . 5
C15 C14 C20 49(2) 5 5
C13 C14 C16 89.3(7) . 5
C9 C14 C16 47(2) . 5
C15 C14 C16 50(2) 5 5
C20 C14 C16 84.0(7) 5 5
C13 C14 H14 117.5 . .
C9 C14 H14 120.1 . .
C15 C14 H14 120.1 5 .
C20 C14 H14 124.2 5 .
C16 C14 H14 135.6 5 .
C9 C15 C20 146(10) 5 .
C9 C15 C10 89(10) 5 5
C20 C15 C10 83(3) . 5
C9 C15 C16 34(10) 5 .
C20 C15 C16 119(4) . .
C10 C15 C16 60(2) 5 .
C9 C15 C14 75(10) 5 5
C20 C15 C14 79(3) . 5
C10 C15 C14 117(4) 5 5
C16 C15 C14 79(2) . 5
C9 C15 C7 91(10) 5 5
C20 C15 C7 120(3) . 5
C10 C15 C7 123(3) 5 5
C16 C15 C7 120(3) . 5
C14 C15 C7 118(3) 5 5
C12 C18 C11 109(10) 5 5
C12 C18 C17 59(10) 5 .
C11 C18 C17 50(3) 5 .
C12 C18 C19 117(9) 5 .
C11 C18 C19 95(3) 5 .
C17 C18 C19 119(4) . .
C12 C18 C12 86(9) 5 .
C11 C18 C12 116(5) 5 .
C17 C18 C12 108(4) . .
C19 C18 C12 134(5) . .
C12 C18 C18 65(7) 5 5
C11 C18 C18 115(2) 5 5
C17 C18 C18 91(3) . 5
C19 C18 C18 148(3) . 5
C12 C18 C18 22.0(16) . 5
C12 C18 C13 38(7) 5 5
C11 C18 C13 109(4) 5 5
C17 C18 C13 71(3) . 5
C19 C18 C13 79(2) . 5
C12 C18 C13 118(4) . 5
C18 C18 C13 100(3) 5 5
C12 C18 N1 119(10) 5 5
C11 C18 N1 46(2) 5 5
C17 C18 N1 74(3) . 5
C19 C18 N1 120(2) . 5
C12 C18 N1 71(3) . 5
C18 C18 N1 78(2) 5 5
C13 C18 N1 146(3) 5 5
C9 C16 C10 61.3(19) 5 5
C9 C16 C17 120(2) 5 .
C10 C16 C17 82.1(12) 5 .
C9 C16 C15 2(4) 5 .
C10 C16 C15 59.2(18) 5 .
C17 C16 C15 118(2) . .
C9 C16 C14 50.7(18) 5 5
C10 C16 C14 96.9(8) 5 5
C17 C16 C14 93.6(12) . 5
C15 C16 C14 51.1(18) . 5
C9 C16 C11 95(2) 5 5
C10 C16 C11 47.9(6) 5 5
C17 C16 C11 34.3(8) . 5
C15 C16 C11 92(2) . 5
C14 C16 C11 95.2(9) 5 5
C9 C16 H16A 118.9 5 .
C10 C16 H16A 128.8 5 .
C17 C16 H16A 121.4 . .
C15 C16 H16A 121.0 . .
C14 C16 H16A 122.9 5 .
C11 C16 H16A 139.6 5 .
C11 C17 C12 76.3(18) 5 5
C11 C17 C18 49.7(12) 5 .
C12 C17 C18 27(2) 5 .
C11 C17 C16 98(2) 5 .
C12 C17 C16 126(2) 5 .
C18 C17 C16 123.1(18) . .
C11 C17 N1 113.7(19) 5 .
C12 C17 N1 102(3) 5 .
C18 C17 N1 109(2) . .
C16 C17 N1 127.9(12) . .
C11 C17 C10 49.5(18) 5 5
C12 C17 C10 107(2) 5 5
C18 C17 C10 87(2) . 5
C16 C17 C10 48.6(8) . 5
N1 C17 C10 139(2) . 5
C11 C17 C13 103(2) 5 5
C12 C17 C13 47(2) 5 5
C18 C17 C13 65(3) . 5
C16 C17 C13 85.2(10) . 5
N1 C17 C13 123(2) . 5
C10 C17 C13 98.0(6) 5 5
C20 C19 C18 119(2) . .
C20 C19 C12 111.3(19) . 5
C18 C19 C12 18(2) . 5
C20 C19 C11 92.5(9) . 5
C18 C19 C11 36(2) . 5
C12 C19 C11 46(2) 5 5
C20 C19 C13 84.0(7) . 5
C18 C19 C13 59.5(16) . 5
C12 C19 C13 41.4(11) 5 5
C11 C19 C13 75.1(8) 5 5
C20 C19 H19A 120.9 . .
C18 C19 H19A 119.9 . .
C12 C19 H19A 125.0 5 .
C11 C19 H19A 139.0 5 .
C13 C19 H19A 127.2 5 .
C15 C20 C19 123(2) . .
C15 C20 C9 2(4) . 5
C19 C20 C9 121(2) . 5
C15 C20 C14 51.5(17) . 5
C19 C20 C14 96.1(7) . 5
C9 C20 C14 49.9(16) 5 5
C15 C20 C10 49(2) . 5
C19 C20 C10 86.8(6) . 5
C9 C20 C10 48.4(19) 5 5
C14 C20 C10 83.2(7) 5 5
C15 C20 H20A 117.9 . .
C19 C20 H20A 119.6 . .
C9 C20 H20A 119.8 5 .
C14 C20 H20A 122.2 5 .
C10 C20 H20A 137.4 5 .

loop_
_geom_bond_atom_site_label_1
_geom_bond_atom_site_label_2
_geom_bond_distance
_geom_bond_site_symmetry_2
Cu1 O1 1.966(2) .
Cu1 O2 1.970(2) .
Cu1 O3 1.973(2) .
Cu1 O4 1.976(2) .
Cu1 O5 2.136(3) .
Cu1 Cu1 2.6714(7) 7_566
N1 C17 1.393(11) .
N1 C11 1.403(14) .
N1 C18 1.90(5) 5
N1 H1A 0.9001 .
O1 C1 1.266(3) .
O2 C1 1.259(4) 7_566
O3 C2 1.264(4) .
O4 C2 1.250(4) 7_566
O5 H5A 0.8500 .
O5 H5B 0.8499 .
C1 O2 1.259(4) 7_566
C1 C3 1.503(4) .
C2 O4 1.250(4) 7_566
C2 C5 1.509(4) 3_565
C3 C4 1.397(4) .
C3 C8 1.417(4) .
C4 C5 1.395(4) .
C4 H4 0.9300 .
C5 C6 1.410(4) .
C5 C2 1.509(4) 2_665
C6 C7 1.378(4) .
C6 H6 0.9300 .
C7 C8 1.373(4) .
C7 C15 1.51(5) 5
C7 C9 1.51(5) .
C8 H8 0.9300 .
C9 C15 0.10(9) 5
C9 C16 1.31(5) 5
C9 C10 1.37(5) .
C9 C14 1.39(4) .
C9 C20 1.45(5) 5
C10 C15 1.37(5) 5
C10 C16 1.375(10) 5
C10 C11 1.386(17) .
C10 C20 1.802(12) 5
C10 C17 1.81(3) 5
C10 H10 0.9299 .
C11 C18 1.05(5) 5
C11 C17 1.058(14) 5
C11 C12 1.38(6) .
C11 C19 1.80(3) 5
C11 C16 1.86(3) 5
C12 C18 0.61(3) 5
C12 C17 1.17(5) 5
C12 C13 1.37(4) .
C12 C18 1.477(14) .
C12 C12 1.56(9) 5
C12 C19 1.74(4) 5
C13 C14 1.375(11) .
C13 C18 1.79(4) 5
C13 C17 1.87(3) 5
C13 C19 2.040(13) 5
C13 H13 0.9300 .
C14 C15 1.41(4) 5
C14 C20 1.773(13) 5
C14 C16 1.778(12) 5
C14 H14 0.9299 .
C15 C9 0.10(9) 5
C15 C20 1.36(5) .
C15 C10 1.37(5) 5
C15 C16 1.40(5) .
C15 C14 1.41(4) 5
C15 C7 1.51(5) 5
C18 C12 0.61(3) 5
C18 C11 1.05(5) 5
C18 C17 1.36(6) .
C18 C19 1.38(4) .
C18 C18 1.63(8) 5
C18 C13 1.79(4) 5
C18 N1 1.90(5) 5
C16 C9 1.31(5) 5
C16 C10 1.375(10) 5
C16 C17 1.389(15) .
C16 C14 1.778(12) 5
C16 C11 1.86(3) 5
C16 H16A 0.9600 .
C17 C11 1.058(14) 5
C17 C12 1.17(5) 5
C17 C10 1.81(3) 5
C17 C13 1.87(3) 5
C19 C20 1.375(10) .
C19 C12 1.74(4) 5
C19 C11 1.80(3) 5
C19 C13 2.040(13) 5
C19 H19A 0.9602 .
C20 C9 1.45(5) 5
C20 C14 1.773(13) 5
C20 C10 1.802(12) 5
C20 H20A 0.9601 .

loop_
_geom_torsion_atom_site_label_1
_geom_torsion_atom_site_label_2
_geom_torsion_atom_site_label_3
_geom_torsion_atom_site_label_4
_geom_torsion
_geom_torsion_site_symmetry_1
_geom_torsion_site_symmetry_2
_geom_torsion_site_symmetry_3
_geom_torsion_site_symmetry_4
O2 Cu1 O1 C1 -3.6(6) . . . .
O3 Cu1 O1 C1 81.1(3) . . . .
O4 Cu1 O1 C1 -86.8(3) . . . .
O5 Cu1 O1 C1 175.4(3) . . . .
Cu1 Cu1 O1 C1 -2.9(3) 7_566 . . .
O1 Cu1 O2 C1 -1.8(6) . . . 7_566
O3 Cu1 O2 C1 -86.4(3) . . . 7_566
O4 Cu1 O2 C1 81.5(3) . . . 7_566
O5 Cu1 O2 C1 179.2(3) . . . 7_566
Cu1 Cu1 O2 C1 -2.5(3) 7_566 . . 7_566
O1 Cu1 O3 C2 -81.1(3) . . . .
O2 Cu1 O3 C2 86.8(3) . . . .
O4 Cu1 O3 C2 2.2(6) . . . .
O5 Cu1 O3 C2 -175.5(3) . . . .
Cu1 Cu1 O3 C2 2.8(3) 7_566 . . .
O1 Cu1 O4 C2 87.0(3) . . . 7_566
O2 Cu1 O4 C2 -81.0(3) . . . 7_566
O3 Cu1 O4 C2 3.7(6) . . . 7_566
O5 Cu1 O4 C2 -178.7(3) . . . 7_566
Cu1 Cu1 O4 C2 3.1(3) 7_566 . . 7_566
Cu1 O1 C1 O2 6.1(5) . . . 7_566
Cu1 O1 C1 C3 -173.6(2) . . . .
Cu1 O3 C2 O4 -6.5(5) . . . 7_566
Cu1 O3 C2 C5 173.7(2) . . . 3_565
O2 C1 C3 C4 -2.9(5) 7_566 . . .
O1 C1 C3 C4 176.9(3) . . . .
O2 C1 C3 C8 -179.4(3) 7_566 . . .
O1 C1 C3 C8 0.4(5) . . . .
C8 C3 C4 C5 0.9(5) . . . .
C1 C3 C4 C5 -175.7(3) . . . .
C3 C4 C5 C6 -0.8(5) . . . .
C3 C4 C5 C2 175.7(3) . . . 2_665
C4 C5 C6 C7 -0.6(5) . . . .
C2 C5 C6 C7 -177.1(3) 2_665 . . .
C5 C6 C7 C8 1.8(6) . . . .
C5 C6 C7 C15 175(2) . . . 5
C5 C6 C7 C9 172.6(19) . . . .
C6 C7 C8 C3 -1.7(6) . . . .
C15 C7 C8 C3 -175(2) 5 . . .
C9 C7 C8 C3 -172(2) . . . .
C4 C3 C8 C7 0.4(5) . . . .
C1 C3 C8 C7 177.0(3) . . . .
C8 C7 C9 C15 -38(48) . . . 5
C6 C7 C9 C15 152(47) . . . 5
C8 C7 C9 C16 120(3) . . . 5
C6 C7 C9 C16 -50(3) . . . 5
C15 C7 C9 C16 158(50) 5 . . 5
C8 C7 C9 C10 44(5) . . . .
C6 C7 C9 C10 -126(3) . . . .
C15 C7 C9 C10 82(46) 5 . . .
C8 C7 C9 C14 -138(2) . . . .
C6 C7 C9 C14 52(4) . . . .
C15 C7 C9 C14 -99(48) 5 . . .
C8 C7 C9 C20 -49(3) . . . 5
C6 C7 C9 C20 141.1(17) . . . 5
C15 C7 C9 C20 -10(45) 5 . . 5
C16 C9 C10 C15 162(57) 5 . . 5
C14 C9 C10 C15 100(56) . . . 5
C20 C9 C10 C15 31(54) 5 . . 5
C7 C9 C10 C15 -82(55) . . . 5
C15 C9 C10 C16 -162(57) 5 . . 5
C14 C9 C10 C16 -62(3) . . . 5
C20 C9 C10 C16 -131(3) 5 . . 5
C7 C9 C10 C16 116(4) . . . 5
C15 C9 C10 C11 -100(55) 5 . . .
C16 C9 C10 C11 62(3) 5 . . .
C14 C9 C10 C11 0(5) . . . .
C20 C9 C10 C11 -69(3) 5 . . .
C7 C9 C10 C11 179(3) . . . .
C15 C9 C10 C20 -31(54) 5 . . 5
C16 C9 C10 C20 131(3) 5 . . 5
C14 C9 C10 C20 69(3) . . . 5
C7 C9 C10 C20 -113(4) . . . 5
C15 C9 C10 C17 -127(56) 5 . . 5
C16 C9 C10 C17 35.4(15) 5 . . 5
C14 C9 C10 C17 -26(4) . . . 5
C20 C9 C10 C17 -95.7(17) 5 . . 5
C7 C9 C10 C17 152(4) . . . 5
C15 C10 C11 C18 26(6) 5 . . 5
C9 C10 C11 C18 31(6) . . . 5
C16 C10 C11 C18 79(5) 5 . . 5
C20 C10 C11 C18 -17(5) 5 . . 5
C17 C10 C11 C18 81(4) 5 . . 5
C15 C10 C11 C17 -55(4) 5 . . 5
C9 C10 C11 C17 -51(4) . . . 5
C16 C10 C11 C17 -2(3) 5 . . 5
C20 C10 C11 C17 -98(3) 5 . . 5
C15 C10 C11 C12 -4(5) 5 . . .
C9 C10 C11 C12 1(5) . . . .
C16 C10 C11 C12 49(4) 5 . . .
C20 C10 C11 C12 -47(4) 5 . . .
C17 C10 C11 C12 51(2) 5 . . .
C15 C10 C11 N1 -174(3) 5 . . .
C9 C10 C11 N1 -170(3) . . . .
C16 C10 C11 N1 -121(3) 5 . . .
C20 C10 C11 N1 143(3) 5 . . .
C17 C10 C11 N1 -119(5) 5 . . .
C15 C10 C11 C19 52(3) 5 . . 5
C9 C10 C11 C19 57(3) . . . 5
C16 C10 C11 C19 105.2(9) 5 . . 5
C20 C10 C11 C19 9.4(9) 5 . . 5
C17 C10 C11 C19 108(2) 5 . . 5
C15 C10 C11 C16 -53(2) 5 . . 5
C9 C10 C11 C16 -48(3) . . . 5
C20 C10 C11 C16 -95.7(8) 5 . . 5
C17 C10 C11 C16 2(3) 5 . . 5
C17 N1 C11 C18 -25(3) . . . 5
C17 N1 C11 C17 58(3) . . . 5
C18 N1 C11 C17 83(3) 5 . . 5
C17 N1 C11 C12 -1(3) . . . .
C18 N1 C11 C12 24(4) 5 . . .
C17 N1 C11 C10 170(3) . . . .
C18 N1 C11 C10 -164(6) 5 . . .
C17 N1 C11 C19 -72.8(16) . . . 5
C18 N1 C11 C19 -47(3) 5 . . 5
C17 N1 C11 C16 106.6(17) . . . 5
C18 N1 C11 C16 132(4) 5 . . 5
C17 C11 C12 C18 -176(10) 5 . . 5
C10 C11 C12 C18 113(9) . . . 5
N1 C11 C12 C18 -75(10) . . . 5
C19 C11 C12 C18 47(9) 5 . . 5
C16 C11 C12 C18 147(9) 5 . . 5
C18 C11 C12 C17 176(10) 5 . . 5
C10 C11 C12 C17 -71(4) . . . 5
N1 C11 C12 C17 101(3) . . . 5
C19 C11 C12 C17 -137(2) 5 . . 5
C16 C11 C12 C17 -37.0(15) 5 . . 5
C18 C11 C12 C13 -114(11) 5 . . .
C17 C11 C12 C13 70(4) 5 . . .
C10 C11 C12 C13 -1(6) . . . .
N1 C11 C12 C13 171(3) . . . .
C19 C11 C12 C13 -68(3) 5 . . .
C16 C11 C12 C13 33(4) 5 . . .
C18 C11 C12 C18 78(9) 5 . . .
C17 C11 C12 C18 -98(4) 5 . . .
C10 C11 C12 C18 -169(2) . . . .
N1 C11 C12 C18 3(6) . . . .
C19 C11 C12 C18 125(4) 5 . . .
C16 C11 C12 C18 -135(4) 5 . . .
C18 C11 C12 C12 58(8) 5 . . 5
C17 C11 C12 C12 -118(3) 5 . . 5
C10 C11 C12 C12 171(2) . . . 5
N1 C11 C12 C12 -17(4) . . . 5
C19 C11 C12 C12 104.8(19) 5 . . 5
C16 C11 C12 C12 -154.9(16) 5 . . 5
C18 C11 C12 C19 -47(9) 5 . . 5
C17 C11 C12 C19 137(2) 5 . . 5
C10 C11 C12 C19 67(3) . . . 5
N1 C11 C12 C19 -122(2) . . . 5
C16 C11 C12 C19 100.3(11) 5 . . 5
C18 C12 C13 C14 -53(17) 5 . . .
C17 C12 C13 C14 45(3) 5 . . .
C11 C12 C13 C14 0(5) . . . .
C18 C12 C13 C14 164(6) . . . .
C12 C12 C13 C14 -165(5) 5 . . .
C19 C12 C13 C14 -61(3) 5 . . .
C17 C12 C13 C18 98(16) 5 . . 5
C11 C12 C13 C18 54(14) . . . 5
C18 C12 C13 C18 -143(23) . . . 5
C12 C12 C13 C18 -112(18) 5 . . 5
C19 C12 C13 C18 -7(14) 5 . . 5
C18 C12 C13 C17 -98(16) 5 . . 5
C11 C12 C13 C17 -44(3) . . . 5
C18 C12 C13 C17 119(9) . . . 5
C12 C12 C13 C17 150(9) 5 . . 5
C19 C12 C13 C17 -106(3) 5 . . 5
C18 C12 C13 C19 7(14) 5 . . 5
C17 C12 C13 C19 106(3) 5 . . 5
C11 C12 C13 C19 61(3) . . . 5
C18 C12 C13 C19 -136(9) . . . 5
C12 C12 C13 C19 -105(7) 5 . . 5
C12 C13 C14 C9 1(4) . . . .
C18 C13 C14 C9 -13(3) 5 . . .
C17 C13 C14 C9 27(3) 5 . . .
C19 C13 C14 C9 -47(2) 5 . . .
C12 C13 C14 C15 5(4) . . . 5
C18 C13 C14 C15 -8(3) 5 . . 5
C17 C13 C14 C15 31(3) 5 . . 5
C19 C13 C14 C15 -42(2) 5 . . 5
C12 C13 C14 C20 49(2) . . . 5
C18 C13 C14 C20 35.4(18) 5 . . 5
C17 C13 C14 C20 75.2(8) 5 . . 5
C19 C13 C14 C20 1.4(6) 5 . . 5
C12 C13 C14 C16 -35(2) . . . 5
C18 C13 C14 C16 -48.5(18) 5 . . 5
C17 C13 C14 C16 -8.7(8) 5 . . 5
C19 C13 C14 C16 -82.5(6) 5 . . 5
C15 C9 C14 C13 91(65) 5 . . .
C16 C9 C14 C13 -53(3) 5 . . .
C10 C9 C14 C13 -1(5) . . . .
C20 C9 C14 C13 69(3) 5 . . .
C7 C9 C14 C13 -179(2) . . . .
C16 C9 C14 C15 -143(66) 5 . . 5
C10 C9 C14 C15 -92(64) . . . 5
C20 C9 C14 C15 -21(63) 5 . . 5
C7 C9 C14 C15 90(65) . . . 5
C15 C9 C14 C20 21(63) 5 . . 5
C16 C9 C14 C20 -122(3) 5 . . 5
C10 C9 C14 C20 -70(3) . . . 5
C7 C9 C14 C20 111(4) . . . 5
C15 C9 C14 C16 143(66) 5 . . 5
C10 C9 C14 C16 51(3) . . . 5
C20 C9 C14 C16 122(3) 5 . . 5
C7 C9 C14 C16 -127(5) . . . 5
C18 C12 C18 C12 -16(21) 5 . . 5
C17 C12 C18 C12 -111(10) 5 . . 5
C13 C12 C18 C12 135(4) . . . 5
C11 C12 C18 C12 -61(13) . . . 5
C19 C12 C18 C12 16(15) 5 . . 5
C18 C12 C18 C11 94(10) 5 . . 5
C17 C12 C18 C11 -1(7) 5 . . 5
C13 C12 C18 C11 -115(9) . . . 5
C11 C12 C18 C11 49(7) . . . 5
C12 C12 C18 C11 110(12) 5 . . 5
C19 C12 C18 C11 125(5) 5 . . 5
C18 C12 C18 C17 40(14) 5 . . .
C17 C12 C18 C17 -55(6) 5 . . .
C13 C12 C18 C17 -169(4) . . . .
C11 C12 C18 C17 -4(8) . . . .
C12 C12 C18 C17 56(8) 5 . . .
C19 C12 C18 C17 72(8) 5 . . .
C18 C12 C18 C19 -140(7) 5 . . .
C17 C12 C18 C19 125(5) 5 . . .
C13 C12 C18 C19 11(12) . . . .
C11 C12 C18 C19 176(3) . . . .
C12 C12 C18 C19 -124(15) 5 . . .
C19 C12 C18 C19 -108(4) 5 . . .
C17 C12 C18 C18 -95(12) 5 . . 5
C13 C12 C18 C18 151(18) . . . 5
C11 C12 C18 C18 -45(9) . . . 5
C12 C12 C18 C18 16(21) 5 . . 5
C19 C12 C18 C18 31(6) 5 . . 5
C18 C12 C18 C13 -37(15) 5 . . 5
C17 C12 C18 C13 -132(4) 5 . . 5
C13 C12 C18 C13 113(4) . . . 5
C11 C12 C18 C13 -82(7) . . . 5
C12 C12 C18 C13 -22(6) 5 . . 5
C19 C12 C18 C13 -6(9) 5 . . 5
C18 C12 C18 N1 106(11) 5 . . 5
C17 C12 C18 N1 11(3) 5 . . 5
C13 C12 C18 N1 -103(7) . . . 5
C11 C12 C18 N1 61(4) . . . 5
C12 C12 C18 N1 122(11) 5 . . 5
C19 C12 C18 N1 138(5) 5 . . 5
C20 C15 C16 C9 -152(90) . . . 5
C10 C15 C16 C9 148(88) 5 . . 5
C14 C15 C16 C9 -81(87) 5 . . 5
C7 C15 C16 C9 35(85) 5 . . 5
C9 C15 C16 C10 -148(89) 5 . . 5
C20 C15 C16 C10 60(3) . . . 5
C14 C15 C16 C10 131(3) 5 . . 5
C7 C15 C16 C10 -113(4) 5 . . 5
C9 C15 C16 C17 151(87) 5 . . .
C20 C15 C16 C17 0(5) . . . .
C10 C15 C16 C17 -61(3) 5 . . .
C14 C15 C16 C17 71(3) 5 . . .
C7 C15 C16 C17 -173(3) 5 . . .
C9 C15 C16 C14 81(87) 5 . . 5
C20 C15 C16 C14 -71(3) . . . 5
C10 C15 C16 C14 -131(3) 5 . . 5
C7 C15 C16 C14 116(4) 5 . . 5
C9 C15 C16 C11 175(87) 5 . . 5
C20 C15 C16 C11 24(3) . . . 5
C10 C15 C16 C11 -36.4(15) 5 . . 5
C14 C15 C16 C11 94.8(19) 5 . . 5
C7 C15 C16 C11 -149(3) 5 . . 5
C12 C18 C17 C11 -176(10) 5 . . 5
C19 C18 C17 C11 -71(4) . . . 5
C12 C18 C17 C11 109(5) . . . 5
C18 C18 C17 C11 123(3) 5 . . 5
C13 C18 C17 C11 -136(3) 5 . . 5
N1 C18 C17 C11 45.6(14) 5 . . 5
C11 C18 C17 C12 176(10) 5 . . 5
C19 C18 C17 C12 106(10) . . . 5
C12 C18 C17 C12 -74(8) . . . 5
C18 C18 C17 C12 -60(7) 5 . . 5
C13 C18 C17 C12 40(7) 5 . . 5
N1 C18 C17 C12 -138(9) 5 . . 5
C12 C18 C17 C16 -106(8) 5 . . .
C11 C18 C17 C16 71(4) 5 . . .
C19 C18 C17 C16 0(7) . . . .
C12 C18 C17 C16 180(3) . . . .
C18 C18 C17 C16 -166(3) 5 . . .
C13 C18 C17 C16 -66(4) 5 . . .
N1 C18 C17 C16 116(3) 5 . . .
C12 C18 C17 N1 78(9) 5 . . .
C11 C18 C17 N1 -105(3) 5 . . .
C19 C18 C17 N1 -176(2) . . . .
C12 C18 C17 N1 4(6) . . . .
C18 C18 C17 N1 18(4) 5 . . .
C13 C18 C17 N1 118(2) 5 . . .
N1 C18 C17 N1 -60(3) 5 . . .
C12 C18 C17 C10 -140(8) 5 . . 5
C11 C18 C17 C10 36.0(18) 5 . . 5
C19 C18 C17 C10 -35(4) . . . 5
C12 C18 C17 C10 145(4) . . . 5
C18 C18 C17 C10 159.2(19) 5 . . 5
C13 C18 C17 C10 -100.2(12) 5 . . 5
N1 C18 C17 C10 81.6(10) 5 . . 5
C12 C18 C17 C13 -40(7) 5 . . 5
C11 C18 C17 C13 136(3) 5 . . 5
C19 C18 C17 C13 65(4) . . . 5
C12 C18 C17 C13 -115(5) . . . 5
C18 C18 C17 C13 -100.5(19) 5 . . 5
N1 C18 C17 C13 -178.1(16) 5 . . 5
C9 C16 C17 C11 48(4) 5 . . 5
C10 C16 C17 C11 -3(3) 5 . . 5
C15 C16 C17 C11 47(4) . . . 5
C14 C16 C17 C11 94(3) 5 . . 5
C9 C16 C17 C12 -31(5) 5 . . 5
C10 C16 C17 C12 -81(4) 5 . . 5
C15 C16 C17 C12 -32(5) . . . 5
C14 C16 C17 C12 15(4) 5 . . 5
C11 C16 C17 C12 -79(2) 5 . . 5
C9 C16 C17 C18 1(5) 5 . . .
C10 C16 C17 C18 -49(4) 5 . . .
C15 C16 C17 C18 0(6) . . . .
C14 C16 C17 C18 47(4) 5 . . .
C11 C16 C17 C18 -47(2) 5 . . .
C9 C16 C17 N1 177(3) 5 . . .
C10 C16 C17 N1 126(3) 5 . . .
C15 C16 C17 N1 175(3) . . . .
C14 C16 C17 N1 -137(3) 5 . . .
C11 C16 C17 N1 129(5) 5 . . .
C9 C16 C17 C10 50(2) 5 . . 5
C15 C16 C17 C10 49(2) . . . 5
C14 C16 C17 C10 96.5(8) 5 . . 5
C11 C16 C17 C10 3(3) 5 . . 5
C9 C16 C17 C13 -55(2) 5 . . 5
C10 C16 C17 C13 -105.1(8) 5 . . 5
C15 C16 C17 C13 -56(3) . . . 5
C14 C16 C17 C13 -8.7(8) 5 . . 5
C11 C16 C17 C13 -103(2) 5 . . 5
C11 N1 C17 C11 -55(3) . . . 5
C18 N1 C17 C11 -69(4) 5 . . 5
C11 N1 C17 C12 24.9(19) . . . 5
C18 N1 C17 C12 11(3) 5 . . 5
C11 N1 C17 C18 -2(3) . . . .
C18 N1 C17 C18 -15(4) 5 . . .
C11 N1 C17 C16 -178(4) . . . .
C18 N1 C17 C16 169(3) 5 . . .
C11 N1 C17 C10 -109.9(19) . . . 5
C18 N1 C17 C10 -123.5(14) 5 . . 5
C11 N1 C17 C13 70.3(12) . . . 5
C18 N1 C17 C13 56.6(18) 5 . . 5
C12 C18 C19 C20 69(14) 5 . . .
C11 C18 C19 C20 -46(4) 5 . . .
C17 C18 C19 C20 1(5) . . . .
C12 C18 C19 C20 -179(5) . . . .
C18 C18 C19 C20 154(7) 5 . . .
C13 C18 C19 C20 62(2) 5 . . .
N1 C18 C19 C20 -87(3) 5 . . .
C11 C18 C19 C12 -115(16) 5 . . 5
C17 C18 C19 C12 -68(12) . . . 5
C12 C18 C19 C12 112(19) . . . 5
C18 C18 C19 C12 85(13) 5 . . 5
C13 C18 C19 C12 -7(12) 5 . . 5
N1 C18 C19 C12 -156(17) 5 . . 5
C12 C18 C19 C11 115(16) 5 . . 5
C17 C18 C19 C11 47(4) . . . 5
C12 C18 C19 C11 -133(8) . . . 5
C18 C18 C19 C11 -160(11) 5 . . 5
C13 C18 C19 C11 108(4) 5 . . 5
N1 C18 C19 C11 -41(3) 5 . . 5
C12 C18 C19 C13 7(12) 5 . . 5
C11 C18 C19 C13 -108(4) 5 . . 5
C17 C18 C19 C13 -61(4) . . . 5
C12 C18 C19 C13 119(8) . . . 5
C18 C18 C19 C13 92(7) 5 . . 5
N1 C18 C19 C13 -149(5) 5 . . 5
C9 C15 C20 C19 -28(100) 5 . . .
C10 C15 C20 C19 50(3) 5 . . .
C16 C15 C20 C19 1(4) . . . .
C14 C15 C20 C19 -70(3) 5 . . .
C7 C15 C20 C19 174(2) 5 . . .
C10 C15 C20 C9 78(100) 5 . . 5
C16 C15 C20 C9 29(100) . . . 5
C14 C15 C20 C9 -42(100) 5 . . 5
C7 C15 C20 C9 -158(100) 5 . . 5
C9 C15 C20 C14 42(100) 5 . . 5
C10 C15 C20 C14 120(3) 5 . . 5
C16 C15 C20 C14 71(3) . . . 5
C7 C15 C20 C14 -117(4) 5 . . 5
C9 C15 C20 C10 -78(100) 5 . . 5
C16 C15 C20 C10 -49(3) . . . 5
C14 C15 C20 C10 -120(3) 5 . . 5
C7 C15 C20 C10 124(4) 5 . . 5
C18 C19 C20 C15 -1(3) . . . .
C12 C19 C20 C15 17(3) 5 . . .
C11 C19 C20 C15 -26(2) 5 . . .
C13 C19 C20 C15 49(2) 5 . . .
C18 C19 C20 C9 -2(3) . . . 5
C12 C19 C20 C9 16(2) 5 . . 5
C11 C19 C20 C9 -27(2) 5 . . 5
C13 C19 C20 C9 47.8(18) 5 . . 5
C18 C19 C20 C14 -49(2) . . . 5
C12 C19 C20 C14 -30.3(17) 5 . . 5
C11 C19 C20 C14 -73.3(9) 5 . . 5
C13 C19 C20 C14 1.4(6) 5 . . 5
C18 C19 C20 C10 34(2) . . . 5
C12 C19 C20 C10 52.5(17) 5 . . 5
C11 C19 C20 C10 9.5(8) 5 . . 5
C13 C19 C20 C10 84.2(6) 5 . . 5
